data_1551142
loop_
_publ_author_name
'Chuzel, Olivier'
'Aupic, Clara'
'Abdou-Mohamed, Amel'
'Figliola, Calrlotta'
'Nava, Paola'
'Tuccio, Beatrice'
'Chouraqui, Ga\"elle'
'Parrain, Jean-Luc'

_publ_section_title
;
 Highly diastereoselective preparation of chiral NHC-boranes stereogenic
 at boron atom.
;
_journal_name_full 'Chemical Science'
_journal_paper_doi 10.1039/C9SC01454C
_journal_year 2019
_chemical_absolute_configuration ad
_chemical_formula_moiety 'C24 H31 B N2'
_chemical_formula_sum 'C24 H31 B N2'
_chemical_formula_weight 358.32
_chemical_properties_physical Moisture-sensitive
_space_group_crystal_system orthorhombic
_space_group_IT_number 19
_space_group_name_Hall 'P 2ac 2ab'
_space_group_name_H-M_alt 'P 21 21 21'
_symmetry_space_group_name_Hall 'P 2ac 2ab'
_symmetry_space_group_name_H-M 'P 21 21 21'
_atom_sites_solution_hydrogens geom
_atom_sites_solution_primary dual
_audit_creation_date 2017-10-19
_audit_creation_method
;
Olex2 1.2
(compiled 2017.08.10 svn.r3461 for OlexSys, GUI svn.r5381)
;
_audit_update_record
;
2018-07-17 deposited with the CCDC.    2019-05-24 downloaded from the CCDC.
;
_cell_angle_alpha 90
_cell_angle_beta 90
_cell_angle_gamma 90
_cell_formula_units_Z 4
_cell_length_a 7.55860(10)
_cell_length_b 9.20850(10)
_cell_length_c 30.8403(5)
_cell_measurement_reflns_used 5675
_cell_measurement_temperature 293
_cell_measurement_theta_max 70.7780
_cell_measurement_theta_min 4.3500
_cell_volume 2146.59(5)
_computing_cell_refinement 'CrysAlisPro 1.171.39.18b (Rigaku OD, 2015)'
_computing_data_collection 'CrysAlisPro 1.171.39.18b (Rigaku OD, 2015)'
_computing_data_reduction 'CrysAlisPro 1.171.39.18b (Rigaku OD, 2015)'
_computing_molecular_graphics 'Olex2 (Dolomanov et al., 2009)'
_computing_publication_material 'Olex2 (Dolomanov et al., 2009)'
_computing_structure_refinement 'ShelXL (Sheldrick, 2015)'
_computing_structure_solution 'ShelXT (Sheldrick, 2015)'
_diffrn_ambient_temperature 293
_diffrn_detector 'CCD plate'
_diffrn_detector_area_resol_mean 5.3048
_diffrn_detector_type AtlasS2
_diffrn_measured_fraction_theta_full 0.999
_diffrn_measured_fraction_theta_max 0.985
_diffrn_measurement_details
;
List of Runs (angles in degrees, time in seconds):

  # Type    Start    End  Width  t~exp~   \w     \q     \k     \f   Frames
#--------------------------------------------------------------------------
  1  \w    -98.00   4.00   1.00    1.00    --  -17.77 -19.00 -60.00  102
  2  \w    -78.00 -20.00   1.00    1.00    --  -17.77 -38.00-120.00   58
  3  \w     56.00  96.00   1.00    1.00    --   17.77-178.00-120.00   40
  4  \w     31.00 119.00   1.00   10.00    --  101.41 -61.00 -90.00   88
  5  \w    104.00 174.00   1.00   10.00    --  101.41 125.00 -30.00   70
  6  \w     95.00 121.00   1.00   10.00    --  101.41  30.00-120.00   26
  7  \w     30.00 130.00   1.00   10.00    --  101.41 -30.00  60.00  100
  8  \w    147.00 173.00   1.00   10.00    --  101.41  30.00-120.00   26
  9  \w     22.00 121.00   1.00   10.00    --  101.41 -15.00-180.00   99
;
_diffrn_measurement_device 'four-circle diffractometer'
_diffrn_measurement_device_type 'SuperNova, Dual, Cu at home/near, AtlasS2'
_diffrn_measurement_method '\w scans'
_diffrn_orient_matrix_type 'CrysAlisPro convention (1999,Acta A55,543-557)'
_diffrn_orient_matrix_UB_11 -0.1830659000
_diffrn_orient_matrix_UB_12 0.0614640000
_diffrn_orient_matrix_UB_13 0.0120733000
_diffrn_orient_matrix_UB_21 -0.0895794000
_diffrn_orient_matrix_UB_22 -0.1261723000
_diffrn_orient_matrix_UB_23 -0.0243856000
_diffrn_orient_matrix_UB_31 0.0006120000
_diffrn_orient_matrix_UB_32 -0.0909826000
_diffrn_orient_matrix_UB_33 0.0419084000
_diffrn_radiation_monochromator mirror
_diffrn_radiation_probe x-ray
_diffrn_radiation_type CuK\a
_diffrn_radiation_wavelength 1.54184
_diffrn_reflns_av_R_equivalents 0.0112
_diffrn_reflns_av_unetI/netI 0.0157
_diffrn_reflns_Laue_measured_fraction_full 0.999
_diffrn_reflns_Laue_measured_fraction_max 0.985
_diffrn_reflns_limit_h_max 9
_diffrn_reflns_limit_h_min -9
_diffrn_reflns_limit_k_max 9
_diffrn_reflns_limit_k_min -11
_diffrn_reflns_limit_l_max 37
_diffrn_reflns_limit_l_min -23
_diffrn_reflns_number 7385
_diffrn_reflns_point_group_measured_fraction_full 0.997
_diffrn_reflns_point_group_measured_fraction_max 0.974
_diffrn_reflns_theta_full 67.684
_diffrn_reflns_theta_max 70.926
_diffrn_reflns_theta_min 5.012
_diffrn_source 'micro-focus sealed X-ray tube'
_diffrn_source_type 'SuperNova (Cu) X-ray Source'
_exptl_absorpt_coefficient_mu 0.478
_exptl_absorpt_correction_T_max 1.00000
_exptl_absorpt_correction_T_min 0.90510
_exptl_absorpt_correction_type multi-scan
_exptl_absorpt_process_details
;
CrysAlisPro 1.171.39.18b (Rigaku Oxford Diffraction, 2015)
Empirical absorption correction using spherical harmonics,
 implemented in SCALE3 ABSPACK scaling algorithm.
;
_exptl_crystal_colour colourless
_exptl_crystal_colour_primary colourless
_exptl_crystal_density_diffrn 1.109
_exptl_crystal_description prism
_exptl_crystal_F_000 776
_exptl_crystal_recrystallization_method 'Re-crystallisation from solvent: dichloromethane/pentane'
_exptl_crystal_size_max 0.34
_exptl_crystal_size_mid 0.24
_exptl_crystal_size_min 0.22
_refine_diff_density_max 0.129
_refine_diff_density_min -0.150
_refine_diff_density_rms 0.031
_refine_ls_abs_structure_details
;
 Flack x determined using 1575 quotients [(I+)-(I-)]/[(I+)+(I-)]
 (Parsons, Flack and Wagner, Acta Cryst. B69 (2013) 249-259).
;
_refine_ls_abs_structure_Flack -0.07(13)
_refine_ls_extinction_method none
_refine_ls_goodness_of_fit_ref 1.146
_refine_ls_hydrogen_treatment constr
_refine_ls_matrix_type full
_refine_ls_number_parameters 251
_refine_ls_number_reflns 4047
_refine_ls_number_restraints 0
_refine_ls_restrained_S_all 1.146
_refine_ls_R_factor_all 0.0429
_refine_ls_R_factor_gt 0.0420
_refine_ls_shift/su_max 0.000
_refine_ls_shift/su_mean 0.000
_refine_ls_structure_factor_coef Fsqd
_refine_ls_weighting_details 'w=1/[\s^2^(Fo^2^)+(0.0687P)^2^+0.1637P] where P=(Fo^2^+2Fc^2^)/3'
_refine_ls_weighting_scheme calc
_refine_ls_wR_factor_gt 0.1196
_refine_ls_wR_factor_ref 0.1205
_reflns_Friedel_coverage 0.705
_reflns_Friedel_fraction_full 0.995
_reflns_Friedel_fraction_max 0.960
_reflns_number_gt 3944
_reflns_number_total 4047
_reflns_threshold_expression 'I > 2\s(I)'
_cod_data_source_file c9sc01454c2.cif
_cod_data_source_block ca493d
_cod_database_code 1551142
_shelx_shelxl_version_number 2016/4
_shelx_space_group_comment
;
The symmetry employed for this shelxl refinement is uniquely defined
by the following loop, which should always be used as a source of
symmetry information in preference to the above space-group names.
They are only intended as comments.
;
_shelx_estimated_absorpt_t_max 0.902
_shelx_estimated_absorpt_t_min 0.854
_reflns_odcompleteness_completeness 99.81
_reflns_odcompleteness_iscentric 1
_reflns_odcompleteness_theta 64.99
_olex2_refinement_description
;
1. Fixed Uiso
 At 1.2 times of:
  All B(H) groups, All C(H) groups, All C(H,H) groups
 At 1.5 times of:
  All C(H,H,H) groups
2.a Ternary CH refined with riding coordinates:
 C4(H4), B3(H3)
2.b Secondary CH2 refined with riding coordinates:
 C3(H3A,H3B)
2.c Aromatic/amide H refined with riding coordinates:
 C1(H1), C2(H2), C8(H8), C10(H10), C18(H18), C20(H20)
2.d Idealised Me refined as rotating group:
 C12(H12A,H12B,H12C), C13(H13A,H13B,H13C), C14(H14A,H14B,H14C), C15(H15A,H15B,
 H15C), C22(H22A,H22B,H22C), C23(H23A,H23B,H23C), C25(H25A,H25B,H25C)
;
_olex2_submission_special_instructions 'No special instructions were received'
_oxdiff_exptl_absorpt_empirical_details
;
Empirical correction (ABSPACK) includes:
- Absorption correction using spherical harmonics
- Frame scaling
;
_oxdiff_exptl_absorpt_empirical_full_max 1.315
_oxdiff_exptl_absorpt_empirical_full_min 0.760

loop_
_space_group_symop_operation_xyz
'x, y, z'
'-x+1/2, -y, z+1/2'
'-x, y+1/2, -z+1/2'
'x+1/2, -y+1/2, -z'

loop_
_atom_site_label
_atom_site_type_symbol
_atom_site_fract_x
_atom_site_fract_y
_atom_site_fract_z
_atom_site_U_iso_or_equiv
_atom_site_adp_type
_atom_site_occupancy
_atom_site_site_symmetry_order
_atom_site_calc_flag
_atom_site_refinement_flags_posn
N1 N 0.2729(2) 0.24915(18) 0.61957(5) 0.0483(4) Uani 1 1 d .
N2 N 0.3746(2) 0.0487(2) 0.64454(6) 0.0523(4) Uani 1 1 d .
C1 C 0.1290(3) 0.1655(3) 0.63153(8) 0.0597(6) Uani 1 1 d .
H1 H 0.010408 0.191147 0.629042 0.072 Uiso 1 1 calc R
C2 C 0.1929(3) 0.0401(3) 0.64745(8) 0.0600(5) Uani 1 1 d .
H2 H 0.127344 -0.037332 0.658294 0.072 Uiso 1 1 calc R
C3 C 0.5222(3) -0.0487(3) 0.65604(9) 0.0606(6) Uani 1 1 d .
H3A H 0.505208 -0.144464 0.643597 0.073 Uiso 1 1 calc R
H3B H 0.533398 -0.057930 0.687254 0.073 Uiso 1 1 calc R
C4 C 0.6869(3) 0.0262(2) 0.63641(7) 0.0517(5) Uani 1 1 d .
H4 H 0.784829 0.024245 0.657235 0.062 Uiso 1 1 calc R
C5 C 0.4235(3) 0.1768(2) 0.62792(6) 0.0453(4) Uani 1 1 d .
C6 C 0.2646(3) 0.3859(2) 0.59690(6) 0.0474(4) Uani 1 1 d .
C7 C 0.2599(3) 0.5140(2) 0.62068(7) 0.0546(5) Uani 1 1 d .
C8 C 0.2486(4) 0.6424(3) 0.59718(9) 0.0672(6) Uani 1 1 d .
H8 H 0.242896 0.729637 0.612286 0.081 Uiso 1 1 calc R
C9 C 0.2455(4) 0.6463(3) 0.55253(10) 0.0738(7) Uani 1 1 d .
C10 C 0.2537(4) 0.5157(3) 0.53060(8) 0.0724(7) Uani 1 1 d .
H10 H 0.253881 0.516563 0.500443 0.087 Uiso 1 1 calc R
C11 C 0.2615(3) 0.3839(3) 0.55189(7) 0.0579(5) Uani 1 1 d .
C12 C 0.2682(5) 0.2422(3) 0.52735(9) 0.0854(9) Uani 1 1 d .
H12A H 0.368918 0.186964 0.536741 0.128 Uiso 1 1 calc GR
H12B H 0.277926 0.261523 0.496855 0.128 Uiso 1 1 calc GR
H12C H 0.162129 0.187899 0.532843 0.128 Uiso 1 1 calc GR
C13 C 0.2673(4) 0.5134(3) 0.66914(8) 0.0758(7) Uani 1 1 d .
H13A H 0.181401 0.446217 0.680246 0.114 Uiso 1 1 calc GR
H13B H 0.242067 0.609008 0.679868 0.114 Uiso 1 1 calc GR
H13C H 0.383361 0.484478 0.678421 0.114 Uiso 1 1 calc GR
C14 C 0.2329(7) 0.7889(4) 0.52852(16) 0.1171(14) Uani 1 1 d .
H14A H 0.169976 0.858090 0.545981 0.176 Uiso 1 1 calc GR
H14B H 0.170884 0.774520 0.501696 0.176 Uiso 1 1 calc GR
H14C H 0.349682 0.824774 0.522634 0.176 Uiso 1 1 calc GR
C15 C 0.7396(4) -0.0528(3) 0.59509(9) 0.0741(7) Uani 1 1 d .
H15A H 0.762751 -0.153007 0.601565 0.111 Uiso 1 1 calc GR
H15B H 0.844229 -0.008983 0.583241 0.111 Uiso 1 1 calc GR
H15C H 0.645154 -0.046376 0.574372 0.111 Uiso 1 1 calc GR
C16 C 0.7009(2) 0.3361(2) 0.65383(6) 0.0441(4) Uani 1 1 d .
C17 C 0.6961(3) 0.3381(2) 0.69979(6) 0.0502(5) Uani 1 1 d .
C18 C 0.7499(3) 0.4601(3) 0.72316(7) 0.0573(5) Uani 1 1 d .
H18 H 0.745261 0.457183 0.753284 0.069 Uiso 1 1 calc R
C19 C 0.8096(3) 0.5844(3) 0.70331(8) 0.0582(5) Uani 1 1 d .
C20 C 0.8144(3) 0.5843(2) 0.65858(8) 0.0575(5) Uani 1 1 d .
H20 H 0.854654 0.667017 0.644374 0.069 Uiso 1 1 calc R
C21 C 0.7615(3) 0.4655(2) 0.63385(6) 0.0492(4) Uani 1 1 d .
C22 C 0.8674(5) 0.7167(3) 0.72897(10) 0.0803(8) Uani 1 1 d .
H22A H 0.777436 0.790070 0.727287 0.121 Uiso 1 1 calc GR
H22B H 0.975799 0.753774 0.717144 0.121 Uiso 1 1 calc GR
H22C H 0.885419 0.689883 0.758729 0.121 Uiso 1 1 calc GR
C23 C 0.7702(4) 0.4831(3) 0.58518(7) 0.0640(6) Uani 1 1 d .
H23A H 0.843556 0.408233 0.573106 0.096 Uiso 1 1 calc GR
H23B H 0.819401 0.576430 0.578268 0.096 Uiso 1 1 calc GR
H23C H 0.653257 0.475929 0.573241 0.096 Uiso 1 1 calc GR
C25 C 0.6281(4) 0.2112(3) 0.72549(7) 0.0693(7) Uani 1 1 d .
H25A H 0.512356 0.185211 0.715302 0.104 Uiso 1 1 calc GR
H25B H 0.621796 0.237192 0.755596 0.104 Uiso 1 1 calc GR
H25C H 0.706718 0.130175 0.721985 0.104 Uiso 1 1 calc GR
B3 B 0.6334(3) 0.1990(3) 0.62446(7) 0.0447(5) Uani 1 1 d .
H3 H 0.664015 0.217719 0.594092 0.054 Uiso 1 1 calc R

loop_
_atom_site_aniso_label
_atom_site_aniso_U_11
_atom_site_aniso_U_22
_atom_site_aniso_U_33
_atom_site_aniso_U_23
_atom_site_aniso_U_13
_atom_site_aniso_U_12
N1 0.0394(8) 0.0542(8) 0.0514(8) 0.0015(7) -0.0038(7) 0.0018(7)
N2 0.0428(8) 0.0526(10) 0.0616(10) 0.0071(8) -0.0007(7) -0.0032(7)
C1 0.0376(9) 0.0700(15) 0.0715(14) 0.0005(12) 0.0002(9) -0.0013(9)
C2 0.0447(10) 0.0645(13) 0.0709(13) 0.0068(11) 0.0047(10) -0.0100(10)
C3 0.0527(11) 0.0512(11) 0.0780(14) 0.0134(10) -0.0042(11) -0.0005(10)
C4 0.0441(10) 0.0516(11) 0.0594(11) 0.0060(9) -0.0033(9) 0.0021(9)
C5 0.0415(9) 0.0486(10) 0.0458(9) 0.0019(8) -0.0023(7) -0.0003(8)
C6 0.0408(9) 0.0526(10) 0.0489(9) -0.0011(8) -0.0050(8) 0.0035(8)
C7 0.0464(11) 0.0581(11) 0.0592(11) -0.0081(9) -0.0092(9) 0.0059(9)
C8 0.0627(14) 0.0507(11) 0.0883(16) -0.0063(11) -0.0116(13) 0.0038(11)
C9 0.0674(15) 0.0671(14) 0.0869(17) 0.0188(13) -0.0095(13) 0.0042(13)
C10 0.0766(18) 0.0868(16) 0.0538(12) 0.0113(11) -0.0059(11) 0.0113(15)
C11 0.0590(12) 0.0662(12) 0.0486(10) -0.0024(9) -0.0064(10) 0.0090(11)
C12 0.112(3) 0.0846(17) 0.0592(13) -0.0194(13) -0.0135(15) 0.0121(19)
C13 0.0772(17) 0.0898(17) 0.0605(13) -0.0220(12) -0.0106(12) 0.0210(15)
C14 0.125(3) 0.082(2) 0.144(3) 0.045(2) -0.011(3) 0.003(2)
C15 0.0894(19) 0.0566(12) 0.0762(15) -0.0043(11) 0.0030(14) 0.0119(14)
C16 0.0344(8) 0.0514(10) 0.0465(9) 0.0052(8) 0.0001(7) 0.0031(8)
C17 0.0421(10) 0.0605(11) 0.0481(10) 0.0040(8) 0.0000(8) 0.0020(9)
C18 0.0528(12) 0.0729(13) 0.0464(9) -0.0017(9) -0.0027(9) 0.0042(11)
C19 0.0506(12) 0.0613(12) 0.0629(12) -0.0076(10) -0.0064(10) 0.0020(10)
C20 0.0575(12) 0.0523(11) 0.0628(12) 0.0051(9) -0.0025(10) -0.0034(10)
C21 0.0441(10) 0.0515(10) 0.0521(10) 0.0064(8) -0.0023(8) 0.0017(9)
C22 0.0803(18) 0.0775(18) 0.0832(17) -0.0206(15) -0.0085(14) -0.0072(15)
C23 0.0789(16) 0.0610(12) 0.0521(11) 0.0128(9) -0.0013(11) -0.0132(12)
C25 0.0805(17) 0.0816(17) 0.0457(10) 0.0092(11) 0.0033(11) -0.0114(14)
B3 0.0407(10) 0.0492(11) 0.0443(10) 0.0057(9) -0.0001(8) 0.0002(9)

loop_
_atom_type_symbol
_atom_type_description
_atom_type_scat_dispersion_real
_atom_type_scat_dispersion_imag
_atom_type_scat_source
C C 0.0181 0.0091 'International Tables Vol C Tables 4.2.6.8 and 6.1.1.4'
H H 0.0000 0.0000 'International Tables Vol C Tables 4.2.6.8 and 6.1.1.4'
B B 0.0090 0.0039 'International Tables Vol C Tables 4.2.6.8 and 6.1.1.4'
N N 0.0311 0.0180 'International Tables Vol C Tables 4.2.6.8 and 6.1.1.4'

loop_
_geom_angle_atom_site_label_1
_geom_angle_atom_site_label_2
_geom_angle_atom_site_label_3
_geom_angle
C1 N1 C6 125.57(17)
C5 N1 C1 109.82(17)
C5 N1 C6 124.24(17)
C2 N2 C3 134.6(2)
C5 N2 C2 110.6(2)
C5 N2 C3 114.78(17)
N1 C1 H1 126.5
C2 C1 N1 107.07(19)
C2 C1 H1 126.5
N2 C2 H2 126.7
C1 C2 N2 106.5(2)
C1 C2 H2 126.7
N2 C3 H3A 110.9
N2 C3 H3B 110.9
N2 C3 C4 104.08(17)
H3A C3 H3B 109.0
C4 C3 H3A 110.9
C4 C3 H3B 110.9
C3 C4 H4 110.0
C3 C4 B3 108.31(17)
C15 C4 C3 109.0(2)
C15 C4 H4 110.0
C15 C4 B3 109.39(18)
B3 C4 H4 110.0
N1 C5 B3 139.70(19)
N2 C5 N1 106.03(17)
N2 C5 B3 114.26(17)
C7 C6 N1 119.12(17)
C11 C6 N1 118.29(18)
C11 C6 C7 122.6(2)
C6 C7 C13 121.6(2)
C8 C7 C6 116.6(2)
C8 C7 C13 121.8(2)
C7 C8 H8 118.5
C9 C8 C7 123.0(2)
C9 C8 H8 118.5
C8 C9 C10 117.7(2)
C8 C9 C14 120.9(3)
C10 C9 C14 121.3(3)
C9 C10 H10 118.9
C9 C10 C11 122.3(2)
C11 C10 H10 118.9
C6 C11 C12 120.8(2)
C10 C11 C6 117.7(2)
C10 C11 C12 121.5(2)
C11 C12 H12A 109.5
C11 C12 H12B 109.5
C11 C12 H12C 109.5
H12A C12 H12B 109.5
H12A C12 H12C 109.5
H12B C12 H12C 109.5
C7 C13 H13A 109.5
C7 C13 H13B 109.5
C7 C13 H13C 109.5
H13A C13 H13B 109.5
H13A C13 H13C 109.5
H13B C13 H13C 109.5
C9 C14 H14A 109.5
C9 C14 H14B 109.5
C9 C14 H14C 109.5
H14A C14 H14B 109.5
H14A C14 H14C 109.5
H14B C14 H14C 109.5
C4 C15 H15A 109.5
C4 C15 H15B 109.5
C4 C15 H15C 109.5
H15A C15 H15B 109.5
H15A C15 H15C 109.5
H15B C15 H15C 109.5
C17 C16 B3 123.74(17)
C21 C16 C17 115.59(18)
C21 C16 B3 120.61(16)
C16 C17 C25 121.73(19)
C18 C17 C16 121.28(19)
C18 C17 C25 116.97(18)
C17 C18 H18 118.8
C19 C18 C17 122.4(2)
C19 C18 H18 118.8
C18 C19 C20 117.0(2)
C18 C19 C22 122.1(2)
C20 C19 C22 121.0(2)
C19 C20 H20 118.6
C19 C20 C21 122.7(2)
C21 C20 H20 118.6
C16 C21 C23 122.41(18)
C20 C21 C16 120.99(18)
C20 C21 C23 116.59(18)
C19 C22 H22A 109.5
C19 C22 H22B 109.5
C19 C22 H22C 109.5
H22A C22 H22B 109.5
H22A C22 H22C 109.5
H22B C22 H22C 109.5
C21 C23 H23A 109.5
C21 C23 H23B 109.5
C21 C23 H23C 109.5
H23A C23 H23B 109.5
H23A C23 H23C 109.5
H23B C23 H23C 109.5
C17 C25 H25A 109.5
C17 C25 H25B 109.5
C17 C25 H25C 109.5
H25A C25 H25B 109.5
H25A C25 H25C 109.5
H25B C25 H25C 109.5
C4 B3 H3 108.6
C5 B3 C4 95.93(16)
C5 B3 C16 111.72(17)
C5 B3 H3 108.6
C16 B3 C4 122.26(17)
C16 B3 H3 108.6

loop_
_geom_bond_atom_site_label_1
_geom_bond_atom_site_label_2
_geom_bond_distance
N1 C1 1.383(3)
N1 C5 1.344(3)
N1 C6 1.442(3)
N2 C2 1.379(3)
N2 C3 1.476(3)
N2 C5 1.338(3)
C1 H1 0.9300
C1 C2 1.345(4)
C2 H2 0.9300
C3 H3A 0.9700
C3 H3B 0.9700
C3 C4 1.547(3)
C4 H4 0.9800
C4 C15 1.521(3)
C4 B3 1.682(3)
C5 B3 1.604(3)
C6 C7 1.389(3)
C6 C11 1.388(3)
C7 C8 1.389(3)
C7 C13 1.496(3)
C8 H8 0.9300
C8 C9 1.378(4)
C9 C10 1.381(4)
C9 C14 1.510(4)
C10 H10 0.9300
C10 C11 1.382(4)
C11 C12 1.510(3)
C12 H12A 0.9600
C12 H12B 0.9600
C12 H12C 0.9600
C13 H13A 0.9600
C13 H13B 0.9600
C13 H13C 0.9600
C14 H14A 0.9600
C14 H14B 0.9600
C14 H14C 0.9600
C15 H15A 0.9600
C15 H15B 0.9600
C15 H15C 0.9600
C16 C17 1.418(3)
C16 C21 1.418(3)
C16 B3 1.636(3)
C17 C18 1.395(3)
C17 C25 1.503(3)
C18 H18 0.9300
C18 C19 1.374(3)
C19 C20 1.380(3)
C19 C22 1.517(3)
C20 H20 0.9300
C20 C21 1.392(3)
C21 C23 1.511(3)
C22 H22A 0.9600
C22 H22B 0.9600
C22 H22C 0.9600
C23 H23A 0.9600
C23 H23B 0.9600
C23 H23C 0.9600
C25 H25A 0.9600
C25 H25B 0.9600
C25 H25C 0.9600
B3 H3 0.9800

loop_
_geom_torsion_atom_site_label_1
_geom_torsion_atom_site_label_2
_geom_torsion_atom_site_label_3
_geom_torsion_atom_site_label_4
_geom_torsion
N1 C1 C2 N2 -0.6(3)
N1 C5 B3 C4 -171.1(2)
N1 C5 B3 C16 60.6(3)
N1 C6 C7 C8 -178.8(2)
N1 C6 C7 C13 1.4(3)
N1 C6 C11 C10 -179.9(2)
N1 C6 C11 C12 -0.5(4)
N2 C3 C4 C15 -103.2(2)
N2 C3 C4 B3 15.8(2)
N2 C5 B3 C4 9.9(2)
N2 C5 B3 C16 -118.37(19)
C1 N1 C5 N2 0.6(2)
C1 N1 C5 B3 -178.5(3)
C1 N1 C6 C7 92.3(3)
C1 N1 C6 C11 -87.6(3)
C2 N2 C3 C4 171.3(2)
C2 N2 C5 N1 -0.9(2)
C2 N2 C5 B3 178.41(19)
C3 N2 C2 C1 179.9(2)
C3 N2 C5 N1 179.91(19)
C3 N2 C5 B3 -0.8(3)
C3 C4 B3 C5 -15.1(2)
C3 C4 B3 C16 105.2(2)
C5 N1 C1 C2 0.0(3)
C5 N1 C6 C7 -95.4(2)
C5 N1 C6 C11 84.7(3)
C5 N2 C2 C1 0.9(3)
C5 N2 C3 C4 -9.9(3)
C6 N1 C1 C2 173.26(19)
C6 N1 C5 N2 -172.80(17)
C6 N1 C5 B3 8.1(4)
C6 C7 C8 C9 -1.3(4)
C7 C6 C11 C10 0.1(4)
C7 C6 C11 C12 179.5(3)
C7 C8 C9 C10 0.2(4)
C7 C8 C9 C14 179.9(3)
C8 C9 C10 C11 1.1(5)
C9 C10 C11 C6 -1.3(4)
C9 C10 C11 C12 179.3(3)
C11 C6 C7 C8 1.1(3)
C11 C6 C7 C13 -178.6(2)
C13 C7 C8 C9 178.5(2)
C14 C9 C10 C11 -178.6(3)
C15 C4 B3 C5 103.5(2)
C15 C4 B3 C16 -136.1(2)
C16 C17 C18 C19 0.2(3)
C17 C16 C21 C20 0.9(3)
C17 C16 C21 C23 -178.3(2)
C17 C16 B3 C4 -45.0(3)
C17 C16 B3 C5 67.5(2)
C17 C18 C19 C20 0.0(3)
C17 C18 C19 C22 179.8(2)
C18 C19 C20 C21 0.2(4)
C19 C20 C21 C16 -0.7(3)
C19 C20 C21 C23 178.6(2)
C21 C16 C17 C18 -0.7(3)
C21 C16 C17 C25 177.5(2)
C21 C16 B3 C4 138.0(2)
C21 C16 B3 C5 -109.5(2)
C22 C19 C20 C21 -179.6(2)
C25 C17 C18 C19 -178.0(2)
B3 C16 C17 C18 -177.80(19)
B3 C16 C17 C25 0.4(3)
B3 C16 C21 C20 178.14(19)
B3 C16 C21 C23 -1.1(3)
